data_7117363
loop_
_publ_author_name
'Tomoyuki Kosai'
'Shintaro Ishida'
'Takeaki Iwamoto'

_publ_section_title
;
 Transformation of azulenes to bicyclic [4]dendralene and heptafulvene
 derivatives via photochemical cycloaddition of dialkylsilylene
;
_journal_name_full Chem.Commun.
_journal_page_first 10707
_journal_paper_doi 10.1039/C5cc03424H
_journal_volume 51
_journal_year 2015
_chemical_formula_moiety 'C31 H58 Si5'
_chemical_formula_sum 'C31 H58 Si5'
_chemical_formula_weight 571.22
_chemical_melting_point 402.5(5)
_chemical_name_systematic 'bicyclic heptafulvene'
_space_group_IT_number 2
_symmetry_cell_setting triclinic
_symmetry_space_group_name_Hall '-P 1'
_symmetry_space_group_name_H-M 'P -1'
_atom_sites_solution_hydrogens geom
_atom_sites_solution_primary direct
_atom_sites_solution_secondary difmap
_audit_creation_method SHELXL-97
_audit_update_record
;
2015-04-21 deposited with the CCDC.
2015-05-20 downloaded from the CCDC.
;
_cell_angle_alpha 105.877(2)
_cell_angle_beta 92.815(2)
_cell_angle_gamma 110.499(2)
_cell_formula_units_Z 2
_cell_length_a 9.5864(15)
_cell_length_b 10.9534(17)
_cell_length_c 18.638(3)
_cell_measurement_reflns_used 9953
_cell_measurement_temperature 100(2)
_cell_measurement_theta_max 27.78
_cell_measurement_theta_min 2.30
_cell_volume 1740.2(5)
_computing_cell_refinement 'APEX2 (Bruker AXS, 2006)'
_computing_data_collection 'APEX2 (Bruker AXS, 2006)'
_computing_data_reduction 'SAINT (Bruker AXS, 2004)'
_computing_molecular_graphics 'XSHEL (Bruker AXS,2002)'
_computing_publication_material 'XCIF (Bruker AXS, 2001)'
_computing_structure_refinement 'SHELXL-97 (Sheldrick, 1997)'
_computing_structure_solution 'SHELXS-97 (Sheldrick, 1997)'
_diffrn_ambient_temperature 100(2)
_diffrn_detector_area_resol_mean 8.333
_diffrn_measured_fraction_theta_full 0.996
_diffrn_measured_fraction_theta_max 0.996
_diffrn_measurement_device_type 'Bruker APEXII CCD area detector'
_diffrn_measurement_method 'phi and omega scans'
_diffrn_radiation_monochromator 'Bruker Helios multilayer confocal mirror'
_diffrn_radiation_source 'Bruker TXS fine-focus rotating anode'
_diffrn_radiation_type MoK\a
_diffrn_radiation_wavelength 0.71073
_diffrn_reflns_av_R_equivalents 0.0298
_diffrn_reflns_av_sigmaI/netI 0.0317
_diffrn_reflns_limit_h_max 11
_diffrn_reflns_limit_h_min -11
_diffrn_reflns_limit_k_max 13
_diffrn_reflns_limit_k_min -13
_diffrn_reflns_limit_l_max 22
_diffrn_reflns_limit_l_min -22
_diffrn_reflns_number 16560
_diffrn_reflns_theta_full 25.00
_diffrn_reflns_theta_max 25.00
_diffrn_reflns_theta_min 1.15
_exptl_absorpt_coefficient_mu 0.223
_exptl_absorpt_correction_T_max 0.9780
_exptl_absorpt_correction_T_min 0.9360
_exptl_absorpt_correction_type empirical
_exptl_absorpt_process_details
;
SADABS Sheldrick 1996
;
_exptl_crystal_colour red
_exptl_crystal_density_diffrn 1.090
_exptl_crystal_density_method 'not measured'
_exptl_crystal_description plate
_exptl_crystal_F_000 628
_exptl_crystal_recrystallization_method 'Re-crystallisation from solvent: hexane'
_exptl_crystal_size_max 0.30
_exptl_crystal_size_mid 0.10
_exptl_crystal_size_min 0.10
_refine_diff_density_max 0.458
_refine_diff_density_min -0.335
_refine_diff_density_rms 0.050
_refine_ls_extinction_method none
_refine_ls_goodness_of_fit_ref 1.043
_refine_ls_hydrogen_treatment constr
_refine_ls_matrix_type full
_refine_ls_number_parameters 341
_refine_ls_number_reflns 6099
_refine_ls_number_restraints 0
_refine_ls_restrained_S_all 1.043
_refine_ls_R_factor_all 0.0382
_refine_ls_R_factor_gt 0.0348
_refine_ls_shift/su_max 0.004
_refine_ls_shift/su_mean 0.000
_refine_ls_structure_factor_coef Fsqd
_refine_ls_weighting_details 'calc w=1/[\s^2^(Fo^2^)+(0.0551P)^2^+0.7140P] where P=(Fo^2^+2Fc^2^)/3'
_refine_ls_weighting_scheme calc
_refine_ls_wR_factor_gt 0.0954
_refine_ls_wR_factor_ref 0.0980
_reflns_number_gt 5531
_reflns_number_total 6099
_reflns_threshold_expression >2sigma(I)
_cod_data_source_file c5cc03424h2.cif
_cod_data_source_block si337a_a
_cod_depositor_comments
;
The following automatic conversions were performed:

'_chemical_melting_point' value '402-403' was changed to '402.5(5)' -
the average value was taken and precision was estimated.

Automatic conversion script
Id: cif_fix_values 3392 2015-05-12 13:50:21Z andrius 
;
_cod_original_cell_volume 1740.3(5)
_cod_original_sg_symbol_H-M P-1
_cod_database_code 7117363

loop_
_symmetry_equiv_pos_as_xyz
'x, y, z'
'-x, -y, -z'

loop_
_atom_site_label
_atom_site_type_symbol
_atom_site_fract_x
_atom_site_fract_y
_atom_site_fract_z
_atom_site_U_iso_or_equiv
_atom_site_adp_type
_atom_site_occupancy
_atom_site_symmetry_multiplicity
_atom_site_calc_flag
_atom_site_refinement_flags
_atom_site_disorder_assembly
_atom_site_disorder_group
Si1 Si 0.79377(4) 0.08325(4) 0.23454(2) 0.01384(11) Uani 1 1 d . . .
C1 C 0.91800(17) -0.00284(15) 0.25712(8) 0.0165(3) Uani 1 1 d . . .
H1 H 0.9849 -0.0195 0.2232 0.020 Uiso 1 1 calc R . .
C2 C 0.91788(16) -0.04288(14) 0.31923(8) 0.0160(3) Uani 1 1 d . . .
C3 C 0.82772(16) -0.01286(15) 0.37970(8) 0.0162(3) Uani 1 1 d . . .
C4 C 0.78310(16) 0.10755(14) 0.38982(8) 0.0157(3) Uani 1 1 d . . .
C5 C 0.76456(17) 0.15580(15) 0.33186(8) 0.0165(3) Uani 1 1 d . . .
H2 H 0.7346 0.2320 0.3419 0.020 Uiso 1 1 calc R . .
C6 C 0.78715(17) -0.10329(16) 0.41985(8) 0.0193(3) Uani 1 1 d . . .
H3 H 0.8275 -0.1728 0.4067 0.023 Uiso 1 1 calc R . .
C7 C 0.69513(18) -0.11407(16) 0.47832(9) 0.0210(3) Uani 1 1 d . . .
C8 C 0.66676(18) -0.00867(17) 0.52315(9) 0.0224(3) Uani 1 1 d . . .
H4 H 0.6031 -0.0291 0.5593 0.027 Uiso 1 1 calc R . .
C9 C 0.72184(18) 0.13100(17) 0.52250(9) 0.0218(3) Uani 1 1 d . . .
H5 H 0.7217 0.1961 0.5682 0.026 Uiso 1 1 calc R . .
C10 C 0.77376(17) 0.18470(15) 0.46752(8) 0.0189(3) Uani 1 1 d . . .
C11 C 1.00771(19) -0.12937(17) 0.32700(9) 0.0239(4) Uani 1 1 d . . .
H6 H 1.0805 -0.1227 0.2917 0.036 Uiso 1 1 calc R . .
H7 H 0.9391 -0.2252 0.3155 0.036 Uiso 1 1 calc R . .
H8 H 1.0617 -0.0962 0.3788 0.036 Uiso 1 1 calc R . .
C12 C 0.6384(2) -0.25296(17) 0.49222(10) 0.0280(4) Uani 1 1 d . . .
H9 H 0.5741 -0.2474 0.5327 0.034 Uiso 1 1 calc R . .
C13 C 0.5404(2) -0.36777(18) 0.42205(11) 0.0346(4) Uani 1 1 d . . .
H10 H 0.6003 -0.3755 0.3811 0.052 Uiso 1 1 calc R . .
H11 H 0.4545 -0.3470 0.4062 0.052 Uiso 1 1 calc R . .
H12 H 0.5034 -0.4546 0.4337 0.052 Uiso 1 1 calc R . .
C14 C 0.7698(2) -0.2858(2) 0.52106(12) 0.0391(5) Uani 1 1 d . . .
H13 H 0.8312 -0.2108 0.5660 0.059 Uiso 1 1 calc R . .
H14 H 0.8323 -0.2965 0.4815 0.059 Uiso 1 1 calc R . .
H15 H 0.7297 -0.3711 0.5340 0.059 Uiso 1 1 calc R . .
C15 C 0.8191(2) 0.33768(16) 0.48377(9) 0.0284(4) Uani 1 1 d . . .
H16 H 0.8299 0.3815 0.5382 0.043 Uiso 1 1 calc R . .
H17 H 0.7414 0.3555 0.4570 0.043 Uiso 1 1 calc R . .
H18 H 0.9155 0.3752 0.4665 0.043 Uiso 1 1 calc R . .
C16 C 0.61919(17) -0.04054(15) 0.16131(8) 0.0166(3) Uani 1 1 d . . .
C17 C 0.61413(18) 0.04957(16) 0.10890(8) 0.0199(3) Uani 1 1 d . . .
H19 H 0.5574 -0.0106 0.0582 0.024 Uiso 1 1 calc R . .
H20 H 0.5615 0.1110 0.1306 0.024 Uiso 1 1 calc R . .
C18 C 0.77514(18) 0.13550(16) 0.10172(8) 0.0200(3) Uani 1 1 d . . .
H21 H 0.7721 0.2015 0.0751 0.024 Uiso 1 1 calc R . .
H22 H 0.8215 0.0748 0.0718 0.024 Uiso 1 1 calc R . .
C19 C 0.87276(17) 0.21553(15) 0.18268(8) 0.0169(3) Uani 1 1 d . . .
Si2 Si 0.43913(5) -0.08595(4) 0.20468(2) 0.01930(12) Uani 1 1 d . . .
C20 C 0.2692(2) -0.19926(19) 0.13018(10) 0.0320(4) Uani 1 1 d . . .
H23 H 0.2665 -0.1571 0.0903 0.048 Uiso 1 1 calc R . .
H24 H 0.1774 -0.2106 0.1530 0.048 Uiso 1 1 calc R . .
H25 H 0.2752 -0.2891 0.1084 0.048 Uiso 1 1 calc R . .
C21 C 0.4394(2) -0.17198(18) 0.27897(10) 0.0276(4) Uani 1 1 d . . .
H26 H 0.3506 -0.1774 0.3038 0.041 Uiso 1 1 calc R . .
H27 H 0.5311 -0.1188 0.3166 0.041 Uiso 1 1 calc R . .
H28 H 0.4367 -0.2647 0.2554 0.041 Uiso 1 1 calc R . .
C22 C 0.39625(19) 0.06798(17) 0.25254(10) 0.0273(4) Uani 1 1 d . . .
H29 H 0.2970 0.0383 0.2683 0.041 Uiso 1 1 calc R . .
H30 H 0.3959 0.1200 0.2174 0.041 Uiso 1 1 calc R . .
H31 H 0.4734 0.1262 0.2970 0.041 Uiso 1 1 calc R . .
Si3 Si 0.63527(5) -0.20644(4) 0.10197(2) 0.02139(12) Uani 1 1 d . . .
C23 C 0.5827(2) -0.34223(18) 0.14895(12) 0.0366(5) Uani 1 1 d . . .
H32 H 0.6430 -0.3065 0.1995 0.055 Uiso 1 1 calc R . .
H33 H 0.6019 -0.4216 0.1188 0.055 Uiso 1 1 calc R . .
H34 H 0.4753 -0.3702 0.1533 0.055 Uiso 1 1 calc R . .
C24 C 0.8220(2) -0.20158(17) 0.07420(10) 0.0287(4) Uani 1 1 d . . .
H35 H 0.8077 -0.2877 0.0353 0.043 Uiso 1 1 calc R . .
H36 H 0.8905 -0.1897 0.1185 0.043 Uiso 1 1 calc R . .
H37 H 0.8652 -0.1248 0.0542 0.043 Uiso 1 1 calc R . .
C25 C 0.5118(3) -0.2712(2) 0.00701(11) 0.0463(5) Uani 1 1 d . . .
H38 H 0.4117 -0.2698 0.0141 0.069 Uiso 1 1 calc R . .
H39 H 0.5022 -0.3652 -0.0189 0.069 Uiso 1 1 calc R . .
H40 H 0.5573 -0.2122 -0.0235 0.069 Uiso 1 1 calc R . .
Si4 Si 1.08433(5) 0.25991(4) 0.18196(2) 0.02038(12) Uani 1 1 d . . .
C26 C 1.12726(19) 0.11800(17) 0.11683(9) 0.0251(4) Uani 1 1 d . . .
H41 H 1.2355 0.1499 0.1144 0.038 Uiso 1 1 calc R . .
H42 H 1.0702 0.0909 0.0662 0.038 Uiso 1 1 calc R . .
H43 H 1.0985 0.0391 0.1359 0.038 Uiso 1 1 calc R . .
C27 C 1.1915(2) 0.30557(18) 0.27867(10) 0.0297(4) Uani 1 1 d . . .
H44 H 1.1845 0.3893 0.3115 0.045 Uiso 1 1 calc R . .
H45 H 1.2977 0.3209 0.2752 0.045 Uiso 1 1 calc R . .
H46 H 1.1485 0.2304 0.2998 0.045 Uiso 1 1 calc R . .
C28 C 1.1785(2) 0.40706(18) 0.14536(12) 0.0346(4) Uani 1 1 d . . .
H47 H 1.2833 0.4169 0.1417 0.052 Uiso 1 1 calc R . .
H48 H 1.1767 0.4916 0.1800 0.052 Uiso 1 1 calc R . .
H49 H 1.1247 0.3895 0.0952 0.052 Uiso 1 1 calc R . .
Si5 Si 0.84410(5) 0.38457(4) 0.22005(2) 0.02067(12) Uani 1 1 d . . .
C29 C 0.6518(2) 0.37535(18) 0.24102(11) 0.0295(4) Uani 1 1 d . . .
H50 H 0.6511 0.4681 0.2575 0.044 Uiso 1 1 calc R . .
H51 H 0.6269 0.3331 0.2811 0.044 Uiso 1 1 calc R . .
H52 H 0.5769 0.3201 0.1953 0.044 Uiso 1 1 calc R . .
C30 C 0.9759(2) 0.49759(17) 0.31065(10) 0.0298(4) Uani 1 1 d . . .
H53 H 0.9758 0.4431 0.3445 0.045 Uiso 1 1 calc R . .
H54 H 0.9425 0.5716 0.3349 0.045 Uiso 1 1 calc R . .
H55 H 1.0782 0.5370 0.2997 0.045 Uiso 1 1 calc R . .
C31 C 0.8718(2) 0.47909(18) 0.14820(10) 0.0315(4) Uani 1 1 d . . .
H56 H 0.9625 0.4776 0.1265 0.047 Uiso 1 1 calc R . .
H57 H 0.8836 0.5743 0.1727 0.047 Uiso 1 1 calc R . .
H58 H 0.7839 0.4346 0.1080 0.047 Uiso 1 1 calc R . .

loop_
_atom_site_aniso_label
_atom_site_aniso_U_11
_atom_site_aniso_U_22
_atom_site_aniso_U_33
_atom_site_aniso_U_23
_atom_site_aniso_U_13
_atom_site_aniso_U_12
Si1 0.0155(2) 0.0148(2) 0.0113(2) 0.00522(15) 0.00008(16) 0.00528(16)
C1 0.0149(7) 0.0172(7) 0.0167(7) 0.0057(6) 0.0021(6) 0.0052(6)
C2 0.0135(7) 0.0153(7) 0.0170(7) 0.0051(6) -0.0004(6) 0.0030(6)
C3 0.0136(7) 0.0183(7) 0.0139(7) 0.0050(6) -0.0028(6) 0.0035(6)
C4 0.0127(7) 0.0166(7) 0.0137(7) 0.0035(6) 0.0000(6) 0.0018(6)
C5 0.0171(7) 0.0154(7) 0.0166(7) 0.0049(6) 0.0003(6) 0.0060(6)
C6 0.0203(8) 0.0208(8) 0.0166(7) 0.0064(6) 0.0000(6) 0.0075(6)
C7 0.0211(8) 0.0249(8) 0.0162(7) 0.0107(6) 0.0006(6) 0.0047(7)
C8 0.0213(8) 0.0304(9) 0.0145(7) 0.0101(6) 0.0024(6) 0.0062(7)
C9 0.0230(8) 0.0275(8) 0.0127(7) 0.0030(6) 0.0006(6) 0.0099(7)
C10 0.0181(8) 0.0208(8) 0.0145(7) 0.0029(6) -0.0018(6) 0.0061(6)
C11 0.0243(9) 0.0309(9) 0.0260(8) 0.0161(7) 0.0066(7) 0.0156(7)
C12 0.0340(10) 0.0274(9) 0.0231(9) 0.0144(7) 0.0082(7) 0.0068(8)
C13 0.0365(11) 0.0267(9) 0.0342(10) 0.0122(8) 0.0062(8) 0.0023(8)
C14 0.0473(12) 0.0367(10) 0.0383(11) 0.0269(9) 0.0028(9) 0.0107(9)
C15 0.0417(10) 0.0216(8) 0.0164(8) 0.0017(6) 0.0020(7) 0.0088(7)
C16 0.0166(7) 0.0178(7) 0.0138(7) 0.0049(6) -0.0012(6) 0.0052(6)
C17 0.0222(8) 0.0222(8) 0.0160(7) 0.0077(6) -0.0023(6) 0.0086(7)
C18 0.0245(8) 0.0215(8) 0.0139(7) 0.0082(6) -0.0005(6) 0.0069(7)
C19 0.0193(8) 0.0173(7) 0.0145(7) 0.0073(6) 0.0010(6) 0.0056(6)
Si2 0.0160(2) 0.0209(2) 0.0202(2) 0.00802(17) 0.00093(17) 0.00500(18)
C20 0.0193(8) 0.0369(10) 0.0321(10) 0.0098(8) -0.0017(7) 0.0029(7)
C21 0.0311(9) 0.0282(9) 0.0266(9) 0.0135(7) 0.0076(7) 0.0106(7)
C22 0.0199(8) 0.0288(9) 0.0356(10) 0.0113(7) 0.0063(7) 0.0109(7)
Si3 0.0206(2) 0.0180(2) 0.0204(2) 0.00047(17) -0.00264(18) 0.00632(18)
C23 0.0368(11) 0.0204(8) 0.0573(13) 0.0151(8) 0.0209(9) 0.0123(8)
C24 0.0342(10) 0.0255(8) 0.0240(9) 0.0033(7) 0.0090(7) 0.0110(8)
C25 0.0439(12) 0.0507(12) 0.0305(10) -0.0120(9) -0.0139(9) 0.0231(10)
Si4 0.0183(2) 0.0207(2) 0.0199(2) 0.00843(17) 0.00171(17) 0.00337(18)
C26 0.0229(8) 0.0304(9) 0.0225(8) 0.0115(7) 0.0061(7) 0.0077(7)
C27 0.0242(9) 0.0307(9) 0.0285(9) 0.0047(7) -0.0052(7) 0.0083(7)
C28 0.0301(10) 0.0289(9) 0.0458(11) 0.0191(8) 0.0137(8) 0.0057(8)
Si5 0.0261(2) 0.0163(2) 0.0200(2) 0.00809(17) 0.00014(18) 0.00723(18)
C29 0.0361(10) 0.0243(8) 0.0355(10) 0.0127(7) 0.0079(8) 0.0172(8)
C30 0.0407(11) 0.0193(8) 0.0262(9) 0.0039(7) -0.0039(8) 0.0112(8)
C31 0.0349(10) 0.0294(9) 0.0360(10) 0.0208(8) 0.0026(8) 0.0115(8)

loop_
_atom_type_symbol
_atom_type_description
_atom_type_scat_dispersion_real
_atom_type_scat_dispersion_imag
_atom_type_scat_source
C C 0.0033 0.0016 'International Tables Vol C Tables 4.2.6.8 and 6.1.1.4'
H H 0.0000 0.0000 'International Tables Vol C Tables 4.2.6.8 and 6.1.1.4'
Si Si 0.0817 0.0704 'International Tables Vol C Tables 4.2.6.8 and 6.1.1.4'

loop_
_geom_angle_atom_site_label_1
_geom_angle_atom_site_label_2
_geom_angle_atom_site_label_3
_geom_angle
_geom_angle_site_symmetry_1
_geom_angle_site_symmetry_3
C5 Si1 C1 97.83(7) . .
C5 Si1 C16 117.79(7) . .
C1 Si1 C16 112.45(7) . .
C5 Si1 C19 114.54(7) . .
C1 Si1 C19 116.75(7) . .
C16 Si1 C19 98.60(6) . .
C2 C1 Si1 123.13(12) . .
C1 C2 C3 123.62(13) . .
C1 C2 C11 118.83(14) . .
C3 C2 C11 117.48(13) . .
C6 C3 C2 116.02(14) . .
C6 C3 C4 125.04(14) . .
C2 C3 C4 118.87(12) . .
C5 C4 C10 119.20(13) . .
C5 C4 C3 122.02(13) . .
C10 C4 C3 118.49(12) . .
C4 C5 Si1 124.38(12) . .
C3 C6 C7 132.55(15) . .
C8 C7 C6 124.26(14) . .
C8 C7 C12 119.89(15) . .
C6 C7 C12 115.67(14) . .
C7 C8 C9 127.40(15) . .
C10 C9 C8 130.46(15) . .
C9 C10 C4 126.58(14) . .
C9 C10 C15 117.62(14) . .
C4 C10 C15 115.70(13) . .
C13 C12 C7 111.88(13) . .
C13 C12 C14 110.89(16) . .
C7 C12 C14 111.30(15) . .
C17 C16 Si2 110.25(10) . .
C17 C16 Si3 109.09(10) . .
Si2 C16 Si3 108.80(7) . .
C17 C16 Si1 100.56(9) . .
Si2 C16 Si1 112.75(8) . .
Si3 C16 Si1 115.06(8) . .
C18 C17 C16 110.01(12) . .
C17 C18 C19 109.82(12) . .
C18 C19 Si5 108.40(10) . .
C18 C19 Si4 112.91(11) . .
Si5 C19 Si4 107.32(7) . .
C18 C19 Si1 100.78(9) . .
Si5 C19 Si1 116.29(8) . .
Si4 C19 Si1 111.17(7) . .
C22 Si2 C21 104.38(8) . .
C22 Si2 C20 104.65(8) . .
C21 Si2 C20 107.65(8) . .
C22 Si2 C16 112.74(7) . .
C21 Si2 C16 115.29(7) . .
C20 Si2 C16 111.34(8) . .
C23 Si3 C24 103.37(8) . .
C23 Si3 C25 109.70(10) . .
C24 Si3 C25 101.80(9) . .
C23 Si3 C16 112.57(8) . .
C24 Si3 C16 119.16(7) . .
C25 Si3 C16 109.48(8) . .
C28 Si4 C27 106.17(9) . .
C28 Si4 C26 102.02(8) . .
C27 Si4 C26 108.16(8) . .
C28 Si4 C19 114.52(8) . .
C27 Si4 C19 112.18(8) . .
C26 Si4 C19 113.03(7) . .
C29 Si5 C30 104.91(9) . .
C29 Si5 C31 101.68(8) . .
C30 Si5 C31 109.52(8) . .
C29 Si5 C19 117.66(7) . .
C30 Si5 C19 111.36(7) . .
C31 Si5 C19 111.05(8) . .

loop_
_geom_bond_atom_site_label_1
_geom_bond_atom_site_label_2
_geom_bond_distance
_geom_bond_site_symmetry_2
Si1 C5 1.8486(16) .
Si1 C1 1.8545(15) .
Si1 C16 1.9173(15) .
Si1 C19 1.9176(15) .
C1 C2 1.345(2) .
C2 C3 1.489(2) .
C2 C11 1.515(2) .
C3 C6 1.363(2) .
C3 C4 1.492(2) .
C4 C5 1.355(2) .
C4 C10 1.488(2) .
C6 C7 1.439(2) .
C7 C8 1.349(2) .
C7 C12 1.525(2) .
C8 C9 1.437(2) .
C9 C10 1.349(2) .
C10 C15 1.512(2) .
C12 C13 1.525(2) .
C12 C14 1.537(3) .
C16 C17 1.5770(19) .
C16 Si2 1.9069(16) .
C16 Si3 1.9137(16) .
C17 C18 1.536(2) .
C18 C19 1.576(2) .
C19 Si5 1.9126(16) .
C19 Si4 1.9146(16) .
Si2 C22 1.8725(17) .
Si2 C21 1.8762(17) .
Si2 C20 1.8819(17) .
Si3 C23 1.8611(18) .
Si3 C24 1.8744(19) .
Si3 C25 1.8858(19) .
Si4 C28 1.8764(18) .
Si4 C27 1.8764(17) .
Si4 C26 1.8772(18) .
Si5 C29 1.8772(19) .
Si5 C30 1.8794(17) .
Si5 C31 1.8806(17) .

loop_
_geom_torsion_atom_site_label_1
_geom_torsion_atom_site_label_2
_geom_torsion_atom_site_label_3
_geom_torsion_atom_site_label_4
_geom_torsion
_geom_torsion_site_symmetry_1
_geom_torsion_site_symmetry_2
_geom_torsion_site_symmetry_3
_geom_torsion_site_symmetry_4
C5 Si1 C1 C2 24.60(14) . . . .
C16 Si1 C1 C2 -99.87(13) . . . .
C19 Si1 C1 C2 147.21(12) . . . .
Si1 C1 C2 C3 -5.1(2) . . . .
Si1 C1 C2 C11 171.71(11) . . . .
C1 C2 C3 C6 152.91(14) . . . .
C11 C2 C3 C6 -23.95(19) . . . .
C1 C2 C3 C4 -24.5(2) . . . .
C11 C2 C3 C4 158.67(13) . . . .
C6 C3 C4 C5 -149.55(15) . . . .
C2 C3 C4 C5 27.6(2) . . . .
C6 C3 C4 C10 36.6(2) . . . .
C2 C3 C4 C10 -146.27(13) . . . .
C10 C4 C5 Si1 172.87(11) . . . .
C3 C4 C5 Si1 -0.9(2) . . . .
C1 Si1 C5 C4 -21.67(14) . . . .
C16 Si1 C5 C4 98.87(14) . . . .
C19 Si1 C5 C4 -145.89(13) . . . .
C2 C3 C6 C7 -175.94(15) . . . .
C4 C3 C6 C7 1.3(3) . . . .
C3 C6 C7 C8 -22.6(3) . . . .
C3 C6 C7 C12 162.17(16) . . . .
C6 C7 C8 C9 -0.8(3) . . . .
C12 C7 C8 C9 174.26(15) . . . .
C7 C8 C9 C10 22.0(3) . . . .
C8 C9 C10 C4 1.8(3) . . . .
C8 C9 C10 C15 177.89(16) . . . .
C5 C4 C10 C9 147.61(16) . . . .
C3 C4 C10 C9 -38.4(2) . . . .
C5 C4 C10 C15 -28.6(2) . . . .
C3 C4 C10 C15 145.43(14) . . . .
C8 C7 C12 C13 123.99(17) . . . .
C6 C7 C12 C13 -60.5(2) . . . .
C8 C7 C12 C14 -111.34(18) . . . .
C6 C7 C12 C14 64.16(19) . . . .
C5 Si1 C16 C17 110.82(10) . . . .
C1 Si1 C16 C17 -136.58(10) . . . .
C19 Si1 C16 C17 -12.86(11) . . . .
C5 Si1 C16 Si2 -6.57(10) . . . .
C1 Si1 C16 Si2 106.04(8) . . . .
C19 Si1 C16 Si2 -130.24(8) . . . .
C5 Si1 C16 Si3 -132.15(8) . . . .
C1 Si1 C16 Si3 -19.55(10) . . . .
C19 Si1 C16 Si3 104.17(8) . . . .
Si2 C16 C17 C18 155.83(11) . . . .
Si3 C16 C17 C18 -84.75(13) . . . .
Si1 C16 C17 C18 36.62(14) . . . .
C16 C17 C18 C19 -51.23(16) . . . .
C17 C18 C19 Si5 -86.39(12) . . . .
C17 C18 C19 Si4 154.85(10) . . . .
C17 C18 C19 Si1 36.19(13) . . . .
C5 Si1 C19 C18 -138.34(10) . . . .
C1 Si1 C19 C18 108.21(10) . . . .
C16 Si1 C19 C18 -12.37(11) . . . .
C5 Si1 C19 Si5 -21.45(11) . . . .
C1 Si1 C19 Si5 -134.89(8) . . . .
C16 Si1 C19 Si5 104.52(9) . . . .
C5 Si1 C19 Si4 101.74(9) . . . .
C1 Si1 C19 Si4 -11.71(10) . . . .
C16 Si1 C19 Si4 -132.29(8) . . . .
C17 C16 Si2 C22 -52.07(12) . . . .
Si3 C16 Si2 C22 -171.67(7) . . . .
Si1 C16 Si2 C22 59.43(10) . . . .
C17 C16 Si2 C21 -171.80(10) . . . .
Si3 C16 Si2 C21 68.60(9) . . . .
Si1 C16 Si2 C21 -60.30(10) . . . .
C17 C16 Si2 C20 65.20(12) . . . .
Si3 C16 Si2 C20 -54.40(10) . . . .
Si1 C16 Si2 C20 176.70(8) . . . .
C17 C16 Si3 C23 -162.11(11) . . . .
Si2 C16 Si3 C23 -41.79(10) . . . .
Si1 C16 Si3 C23 85.81(11) . . . .
C17 C16 Si3 C24 76.65(12) . . . .
Si2 C16 Si3 C24 -163.04(8) . . . .
Si1 C16 Si3 C24 -35.44(11) . . . .
C17 C16 Si3 C25 -39.81(14) . . . .
Si2 C16 Si3 C25 80.50(11) . . . .
Si1 C16 Si3 C25 -151.90(10) . . . .
C18 C19 Si4 C28 76.19(12) . . . .
Si5 C19 Si4 C28 -43.20(11) . . . .
Si1 C19 Si4 C28 -171.39(8) . . . .
C18 C19 Si4 C27 -162.71(10) . . . .
Si5 C19 Si4 C27 77.90(9) . . . .
Si1 C19 Si4 C27 -50.29(10) . . . .
C18 C19 Si4 C26 -40.09(12) . . . .
Si5 C19 Si4 C26 -159.48(7) . . . .
Si1 C19 Si4 C26 72.33(9) . . . .
C18 C19 Si5 C29 66.48(12) . . . .
Si4 C19 Si5 C29 -171.27(7) . . . .
Si1 C19 Si5 C29 -46.10(11) . . . .
C18 C19 Si5 C30 -172.39(11) . . . .
Si4 C19 Si5 C30 -50.14(10) . . . .
Si1 C19 Si5 C30 75.03(10) . . . .
C18 C19 Si5 C31 -50.04(12) . . . .
Si4 C19 Si5 C31 72.20(9) . . . .
Si1 C19 Si5 C31 -162.63(8) . . . .
